data_4134004
loop_
_publ_author_name
'Mandal, Dipendu'
'Gupta, Richa'
'Jaiswal, Amit K.'
'Young, Rowan D.'

_publ_section_title
;
 Frustrated Lewis pair meditated selective single fluoride substitution in
 trifluoromethyl groups.
;
_journal_name_full 'Journal of the American Chemical Society'
_journal_paper_doi 10.1021/jacs.9b12167
_journal_year 2020
_chemical_formula_moiety 'C2 F6 N O4 S2, C30 H22 F2 N'
_chemical_formula_sum 'C32 H22 F8 N2 O4 S2'
_chemical_formula_weight 714.63
_space_group_crystal_system monoclinic
_space_group_IT_number 14
_space_group_name_Hall '-P 2yn'
_space_group_name_H-M_alt 'P 1 21/n 1'
_atom_sites_solution_hydrogens geom
_atom_sites_solution_primary dual
_audit_creation_date 2019-07-30
_audit_creation_method
;
Olex2 1.2
(compiled 2018.05.29 svn.r3508 for OlexSys, GUI svn.r5506)
;
_cell_angle_alpha 90
_cell_angle_beta 95.202(2)
_cell_angle_gamma 90
_cell_formula_units_Z 4
_cell_length_a 13.4071(5)
_cell_length_b 16.7792(6)
_cell_length_c 13.6377(5)
_cell_measurement_reflns_used 9958
_cell_measurement_temperature 100(2)
_cell_measurement_theta_max 28.57
_cell_measurement_theta_min 2.85
_cell_volume 3055.31(19)
_computing_cell_refinement 'SAINT V8.38A (?, 2016)'
_computing_data_reduction 'SAINT V8.38A (?, 2016)'
_computing_molecular_graphics 'Olex2 (Dolomanov et al., 2009)'
_computing_publication_material 'Olex2 (Dolomanov et al., 2009)'
_computing_structure_refinement 'XL (Sheldrick, 2008)'
_computing_structure_solution 'ShelXT (Sheldrick, 2015)'
_diffrn_ambient_temperature 100.02
_diffrn_detector 'Bruker APEX2 area detector'
_diffrn_detector_area_resol_mean 7.9
_diffrn_detector_type 'CCD area detector'
_diffrn_measured_fraction_theta_full 0.998
_diffrn_measured_fraction_theta_max 0.998
_diffrn_measurement_device 'three-circle diffractometer'
_diffrn_measurement_device_type 'Bruker SMART APEX2 area detector'
_diffrn_measurement_method '\w and \f scans'
_diffrn_radiation_monochromator 'mirror optics'
_diffrn_radiation_probe x-ray
_diffrn_radiation_type MoK\a
_diffrn_radiation_wavelength 0.71073
_diffrn_reflns_av_R_equivalents 0.0528
_diffrn_reflns_av_unetI/netI 0.0405
_diffrn_reflns_Laue_measured_fraction_full 0.998
_diffrn_reflns_Laue_measured_fraction_max 0.998
_diffrn_reflns_limit_h_max 18
_diffrn_reflns_limit_h_min -18
_diffrn_reflns_limit_k_max 18
_diffrn_reflns_limit_k_min -22
_diffrn_reflns_limit_l_max 18
_diffrn_reflns_limit_l_min -18
_diffrn_reflns_number 42310
_diffrn_reflns_point_group_measured_fraction_full 0.998
_diffrn_reflns_point_group_measured_fraction_max 0.998
_diffrn_reflns_theta_full 25.242
_diffrn_reflns_theta_max 28.718
_diffrn_reflns_theta_min 3.172
_diffrn_source 'microfocus sealed X-ray tube'
_diffrn_source_type 'Incoatec I\ms'
_diffrn_standards_number 0
_exptl_absorpt_coefficient_mu 0.265
_exptl_absorpt_correction_T_max 0.7458
_exptl_absorpt_correction_T_min 0.6946
_exptl_absorpt_correction_type multi-scan
_exptl_absorpt_process_details
'SADABS-2016/2 (Bruker,2016/2) was used for absorption correction. wR2(int) was 0.1207 before and 0.0640 after correction. The Ratio of minimum to maximum transmission is 0.9313. The \l/2 correction factor is Not present.'
_exptl_crystal_colour colourless
_exptl_crystal_colour_primary colourless
_exptl_crystal_density_diffrn 1.554
_exptl_crystal_description block
_exptl_crystal_F_000 1456
_exptl_crystal_size_max 0.248
_exptl_crystal_size_mid 0.127
_exptl_crystal_size_min 0.072
_refine_diff_density_max 0.409
_refine_diff_density_min -0.469
_refine_diff_density_rms 0.061
_refine_ls_extinction_method none
_refine_ls_goodness_of_fit_ref 1.043
_refine_ls_hydrogen_treatment constr
_refine_ls_matrix_type full
_refine_ls_number_parameters 433
_refine_ls_number_reflns 7894
_refine_ls_number_restraints 0
_refine_ls_restrained_S_all 1.043
_refine_ls_R_factor_all 0.0585
_refine_ls_R_factor_gt 0.0371
_refine_ls_shift/su_max 0.001
_refine_ls_shift/su_mean 0.000
_refine_ls_structure_factor_coef Fsqd
_refine_ls_weighting_details 'w=1/[\s^2^(Fo^2^)+(0.0302P)^2^+2.0654P] where P=(Fo^2^+2Fc^2^)/3'
_refine_ls_weighting_scheme calc
_refine_ls_wR_factor_gt 0.0801
_refine_ls_wR_factor_ref 0.0927
_reflns_Friedel_coverage 0.000
_reflns_number_gt 6071
_reflns_number_total 7894
_reflns_threshold_expression 'I > 2\s(I)'
_cod_data_source_file ja9b12167_si_001.cif
_cod_data_source_block mo_ry_rg_2_41_0m
_cod_database_code 4134004
_shelx_shelxl_version_number 2016/6
_shelx_space_group_comment
;
The symmetry employed for this shelxl refinement is uniquely defined
by the following loop, which should always be used as a source of
symmetry information in preference to the above space-group names.
They are only intended as comments.
;
_shelx_estimated_absorpt_t_max 0.981
_shelx_estimated_absorpt_t_min 0.937
_olex2_refinement_description
;
1. Fixed Uiso
 At 1.2 times of:
  All C(H) groups
2.a Aromatic/amide H refined with riding coordinates:
 C11(H11), C9(H9), C14(H14), C20(H20), C26(H26), C24(H24), C3(H3), C18(H18),
 C30(H30), C7(H7), C23(H23), C21(H21), C22(H22), C17(H17), C29(H29), C28(H28),
 C4(H4), C27(H27), C6(H6), C15(H15), C16(H16), C5(H5)
;
_olex2_submission_special_instructions 'No special instructions were received'

loop_
_space_group_symop_operation_xyz
'x, y, z'
'-x+1/2, y+1/2, -z+1/2'
'-x, -y, -z'
'x-1/2, -y-1/2, z-1/2'

loop_
_atom_site_label
_atom_site_type_symbol
_atom_site_fract_x
_atom_site_fract_y
_atom_site_fract_z
_atom_site_U_iso_or_equiv
_atom_site_adp_type
_atom_site_occupancy
_atom_site_site_symmetry_order
_atom_site_calc_flag
_atom_site_refinement_flags_posn
S1 S 0.46155(3) 0.80089(2) 0.23195(3) 0.01761(9) Uani 1 1 d .
S2 S 0.44537(3) 0.66148(2) 0.34035(3) 0.01748(9) Uani 1 1 d .
F2 F 0.54293(7) 0.91599(6) 0.56568(7) 0.0212(2) Uani 1 1 d .
F1 F 0.58464(8) 0.90910(6) 0.72198(7) 0.0224(2) Uani 1 1 d .
F4 F 0.31326(8) 0.83869(6) 0.33584(8) 0.0275(2) Uani 1 1 d .
F6 F 0.60048(8) 0.58130(7) 0.28789(8) 0.0292(3) Uani 1 1 d .
F5 F 0.35156(8) 0.92846(6) 0.23257(8) 0.0282(2) Uani 1 1 d .
F3 F 0.44588(8) 0.91002(6) 0.36739(8) 0.0298(3) Uani 1 1 d .
F8 F 0.48974(9) 0.60666(7) 0.16850(8) 0.0305(3) Uani 1 1 d .
F7 F 0.46114(9) 0.51696(6) 0.27510(9) 0.0371(3) Uani 1 1 d .
O2 O 0.39183(10) 0.76878(8) 0.15673(9) 0.0251(3) Uani 1 1 d .
O3 O 0.47911(10) 0.63782(7) 0.43852(9) 0.0242(3) Uani 1 1 d .
O1 O 0.54473(10) 0.84548(8) 0.20293(10) 0.0284(3) Uani 1 1 d .
O4 O 0.34080(9) 0.65737(8) 0.30909(10) 0.0248(3) Uani 1 1 d .
N1 N 0.62142(10) 0.80085(8) 0.62487(10) 0.0144(3) Uani 1 1 d .
N2 N 0.50092(10) 0.74149(8) 0.31697(10) 0.0185(3) Uani 1 1 d .
C11 C 0.64956(12) 0.66119(10) 0.63412(12) 0.0158(3) Uani 1 1 d .
H11 H 0.640706 0.611664 0.665960 0.019 Uiso 1 1 calc R
C10 C 0.70004(12) 0.66264(10) 0.54897(11) 0.0153(3) Uani 1 1 d .
C9 C 0.71799(12) 0.73742(10) 0.50985(11) 0.0162(3) Uani 1 1 d .
H9 H 0.756926 0.741001 0.455181 0.019 Uiso 1 1 calc R
C12 C 0.61239(12) 0.72920(9) 0.67314(11) 0.0147(3) Uani 1 1 d .
C13 C 0.71306(12) 0.88466(10) 0.51125(12) 0.0169(3) Uani 1 1 d .
C19 C 0.73693(13) 0.58850(10) 0.50772(12) 0.0170(3) Uani 1 1 d .
C2 C 0.44417(12) 0.83456(9) 0.65300(12) 0.0156(3) Uani 1 1 d .
C8 C 0.68112(12) 0.80635(10) 0.54785(11) 0.0154(3) Uani 1 1 d .
C1 C 0.54746(12) 0.86662(10) 0.64364(12) 0.0168(3) Uani 1 1 d .
C25 C 0.56711(12) 0.72431(10) 0.76817(12) 0.0154(3) Uani 1 1 d .
C14 C 0.69908(13) 0.90186(11) 0.41085(13) 0.0213(4) Uani 1 1 d .
H14 H 0.666007 0.864885 0.366259 0.026 Uiso 1 1 calc R
C20 C 0.83208(13) 0.58485(11) 0.47342(12) 0.0214(4) Uani 1 1 d .
H20 H 0.874321 0.630409 0.477267 0.026 Uiso 1 1 calc R
C32 C 0.50307(13) 0.58789(10) 0.26309(13) 0.0209(3) Uani 1 1 d .
C26 C 0.49384(13) 0.66679(10) 0.77925(12) 0.0188(3) Uani 1 1 d .
H26 H 0.470975 0.633823 0.725190 0.023 Uiso 1 1 calc R
C24 C 0.67648(14) 0.52065(10) 0.50276(12) 0.0208(4) Uani 1 1 d .
H24 H 0.613057 0.522152 0.528616 0.025 Uiso 1 1 calc R
C3 C 0.39944(13) 0.79045(10) 0.57478(12) 0.0188(3) Uani 1 1 d .
H3 H 0.434452 0.780520 0.518502 0.023 Uiso 1 1 calc R
C18 C 0.76296(13) 0.93783(10) 0.57647(13) 0.0214(4) Uani 1 1 d .
H18 H 0.772033 0.925817 0.644772 0.026 Uiso 1 1 calc R
C30 C 0.60230(13) 0.77144(11) 0.84848(12) 0.0200(3) Uani 1 1 d .
H30 H 0.654021 0.809305 0.842187 0.024 Uiso 1 1 calc R
C7 C 0.39333(13) 0.85074(10) 0.73492(12) 0.0196(3) Uani 1 1 d .
H7 H 0.423623 0.882276 0.787289 0.024 Uiso 1 1 calc R
C23 C 0.70815(15) 0.45121(11) 0.46049(13) 0.0253(4) Uani 1 1 d .
H23 H 0.665702 0.405787 0.455277 0.030 Uiso 1 1 calc R
C31 C 0.38917(13) 0.87411(10) 0.29625(12) 0.0198(3) Uani 1 1 d .
C21 C 0.86438(15) 0.51414(11) 0.43368(13) 0.0257(4) Uani 1 1 d .
H21 H 0.929578 0.511084 0.411848 0.031 Uiso 1 1 calc R
C22 C 0.80235(15) 0.44825(11) 0.42571(14) 0.0267(4) Uani 1 1 d .
H22 H 0.824184 0.400756 0.396348 0.032 Uiso 1 1 calc R
C17 C 0.79954(14) 1.00876(11) 0.54116(15) 0.0266(4) Uani 1 1 d .
H17 H 0.834662 1.045072 0.585211 0.032 Uiso 1 1 calc R
C29 C 0.56080(13) 0.76235(11) 0.93785(13) 0.0236(4) Uani 1 1 d .
H29 H 0.583188 0.795143 0.992230 0.028 Uiso 1 1 calc R
C28 C 0.48725(14) 0.70594(12) 0.94795(13) 0.0248(4) Uani 1 1 d .
H28 H 0.459212 0.700248 1.009093 0.030 Uiso 1 1 calc R
C4 C 0.30350(13) 0.76105(10) 0.57936(14) 0.0226(4) Uani 1 1 d .
H4 H 0.272200 0.731236 0.525902 0.027 Uiso 1 1 calc R
C27 C 0.45435(13) 0.65771(11) 0.86913(13) 0.0234(4) Uani 1 1 d .
H27 H 0.404664 0.618364 0.876647 0.028 Uiso 1 1 calc R
C6 C 0.29812(13) 0.82038(11) 0.73932(13) 0.0228(4) Uani 1 1 d .
H6 H 0.263128 0.830476 0.795564 0.027 Uiso 1 1 calc R
C15 C 0.73415(14) 0.97378(12) 0.37694(14) 0.0275(4) Uani 1 1 d .
H15 H 0.723329 0.986822 0.309027 0.033 Uiso 1 1 calc R
C16 C 0.78476(15) 1.02645(11) 0.44174(15) 0.0294(4) Uani 1 1 d .
H16 H 0.809553 1.075093 0.417859 0.035 Uiso 1 1 calc R
C5 C 0.25304(13) 0.77521(11) 0.66224(14) 0.0247(4) Uani 1 1 d .
H5 H 0.187811 0.754027 0.666196 0.030 Uiso 1 1 calc R

loop_
_atom_site_aniso_label
_atom_site_aniso_U_11
_atom_site_aniso_U_22
_atom_site_aniso_U_33
_atom_site_aniso_U_23
_atom_site_aniso_U_13
_atom_site_aniso_U_12
S1 0.0175(2) 0.0195(2) 0.01612(19) 0.00062(15) 0.00286(15) 0.00184(16)
S2 0.0172(2) 0.01727(19) 0.0185(2) -0.00132(15) 0.00443(15) 0.00036(16)
F2 0.0212(5) 0.0176(5) 0.0254(5) 0.0062(4) 0.0062(4) 0.0029(4)
F1 0.0228(5) 0.0193(5) 0.0250(5) -0.0091(4) 0.0015(4) -0.0029(4)
F4 0.0244(6) 0.0282(6) 0.0314(6) -0.0027(5) 0.0110(5) 0.0021(5)
F6 0.0215(6) 0.0358(6) 0.0307(6) -0.0017(5) 0.0043(4) 0.0091(5)
F5 0.0341(6) 0.0198(5) 0.0294(6) 0.0015(4) -0.0044(5) 0.0069(5)
F3 0.0333(6) 0.0264(6) 0.0279(6) -0.0097(4) -0.0067(5) 0.0015(5)
F8 0.0379(7) 0.0347(6) 0.0192(5) -0.0044(4) 0.0036(5) 0.0092(5)
F7 0.0443(7) 0.0172(5) 0.0521(8) -0.0062(5) 0.0176(6) -0.0043(5)
O2 0.0284(7) 0.0277(7) 0.0180(6) -0.0045(5) -0.0044(5) 0.0060(6)
O3 0.0303(7) 0.0246(6) 0.0185(6) 0.0024(5) 0.0056(5) 0.0023(6)
O1 0.0233(7) 0.0319(7) 0.0313(7) 0.0095(6) 0.0101(5) -0.0008(6)
O4 0.0162(6) 0.0260(7) 0.0328(7) -0.0025(5) 0.0051(5) -0.0013(5)
N1 0.0136(6) 0.0146(6) 0.0151(6) -0.0009(5) 0.0023(5) 0.0002(5)
N2 0.0167(7) 0.0176(7) 0.0205(7) 0.0002(5) -0.0017(6) -0.0004(6)
C11 0.0157(8) 0.0152(7) 0.0166(8) 0.0010(6) 0.0020(6) -0.0008(6)
C10 0.0120(7) 0.0186(8) 0.0151(7) -0.0010(6) 0.0000(6) -0.0002(6)
C9 0.0149(8) 0.0205(8) 0.0136(7) 0.0005(6) 0.0028(6) -0.0009(6)
C12 0.0117(7) 0.0169(7) 0.0154(7) 0.0005(6) 0.0008(6) -0.0008(6)
C13 0.0134(8) 0.0167(8) 0.0209(8) 0.0030(6) 0.0035(6) 0.0013(6)
C19 0.0191(8) 0.0187(8) 0.0136(7) 0.0010(6) 0.0040(6) 0.0047(7)
C2 0.0148(8) 0.0136(7) 0.0183(8) 0.0008(6) 0.0018(6) 0.0028(6)
C8 0.0132(7) 0.0191(8) 0.0137(7) 0.0001(6) 0.0006(6) -0.0026(6)
C1 0.0187(8) 0.0148(7) 0.0171(8) -0.0022(6) 0.0025(6) 0.0011(6)
C25 0.0141(8) 0.0161(7) 0.0161(7) 0.0015(6) 0.0025(6) 0.0035(6)
C14 0.0192(9) 0.0238(9) 0.0211(8) 0.0031(7) 0.0037(7) 0.0048(7)
C20 0.0216(9) 0.0229(9) 0.0206(8) 0.0027(7) 0.0067(7) 0.0015(7)
C32 0.0219(9) 0.0187(8) 0.0225(8) -0.0011(6) 0.0047(7) 0.0001(7)
C26 0.0191(8) 0.0168(8) 0.0210(8) -0.0004(6) 0.0043(7) 0.0026(7)
C24 0.0226(9) 0.0195(8) 0.0211(8) 0.0009(6) 0.0066(7) 0.0022(7)
C3 0.0197(8) 0.0176(8) 0.0193(8) -0.0020(6) 0.0034(6) 0.0026(7)
C18 0.0195(9) 0.0208(8) 0.0243(9) 0.0015(7) 0.0034(7) -0.0006(7)
C30 0.0159(8) 0.0256(9) 0.0185(8) -0.0011(7) 0.0016(6) 0.0014(7)
C7 0.0202(8) 0.0206(8) 0.0181(8) -0.0010(6) 0.0012(6) 0.0053(7)
C23 0.0322(10) 0.0181(8) 0.0266(9) 0.0007(7) 0.0079(8) 0.0005(8)
C31 0.0204(9) 0.0183(8) 0.0203(8) -0.0017(6) -0.0009(7) 0.0000(7)
C21 0.0271(10) 0.0275(9) 0.0244(9) 0.0061(7) 0.0129(7) 0.0088(8)
C22 0.0379(11) 0.0188(9) 0.0253(9) 0.0016(7) 0.0127(8) 0.0078(8)
C17 0.0250(10) 0.0181(8) 0.0371(11) 0.0018(7) 0.0050(8) -0.0027(7)
C29 0.0216(9) 0.0330(10) 0.0160(8) -0.0035(7) 0.0000(7) 0.0067(8)
C28 0.0237(9) 0.0350(10) 0.0170(8) 0.0055(7) 0.0093(7) 0.0080(8)
C4 0.0197(9) 0.0177(8) 0.0297(9) -0.0023(7) -0.0021(7) -0.0004(7)
C27 0.0207(9) 0.0220(9) 0.0288(9) 0.0061(7) 0.0100(7) 0.0015(7)
C6 0.0196(9) 0.0277(9) 0.0221(9) 0.0066(7) 0.0077(7) 0.0064(7)
C15 0.0274(10) 0.0300(10) 0.0264(9) 0.0128(8) 0.0089(8) 0.0087(8)
C16 0.0275(10) 0.0186(9) 0.0440(12) 0.0117(8) 0.0135(9) 0.0031(8)
C5 0.0162(8) 0.0220(9) 0.0360(10) 0.0068(7) 0.0036(7) 0.0011(7)

loop_
_atom_type_symbol
_atom_type_description
_atom_type_scat_dispersion_real
_atom_type_scat_dispersion_imag
_atom_type_scat_source
C C 0.0033 0.0016 'International Tables Vol C Tables 4.2.6.8 and 6.1.1.4'
H H 0.0000 0.0000 'International Tables Vol C Tables 4.2.6.8 and 6.1.1.4'
F F 0.0171 0.0103 'International Tables Vol C Tables 4.2.6.8 and 6.1.1.4'
N N 0.0061 0.0033 'International Tables Vol C Tables 4.2.6.8 and 6.1.1.4'
O O 0.0106 0.0060 'International Tables Vol C Tables 4.2.6.8 and 6.1.1.4'
S S 0.1246 0.1234 'International Tables Vol C Tables 4.2.6.8 and 6.1.1.4'

loop_
_geom_angle_atom_site_label_1
_geom_angle_atom_site_label_2
_geom_angle_atom_site_label_3
_geom_angle
O2 S1 N2 116.19(8)
O2 S1 C31 104.80(8)
O1 S1 O2 118.34(8)
O1 S1 N2 108.41(8)
O1 S1 C31 103.97(8)
N2 S1 C31 103.12(8)
O3 S2 N2 108.04(8)
O3 S2 C32 103.67(8)
O4 S2 O3 118.97(8)
O4 S2 N2 116.60(8)
O4 S2 C32 104.41(8)
N2 S2 C32 102.95(8)
C12 N1 C1 117.70(13)
C8 N1 C12 120.19(13)
C8 N1 C1 120.77(13)
S2 N2 S1 123.39(9)
C12 C11 C10 121.91(15)
C11 C10 C19 120.59(14)
C9 C10 C11 116.60(15)
C9 C10 C19 122.70(14)
C8 C9 C10 122.14(15)
N1 C12 C25 121.69(14)
C11 C12 N1 119.25(14)
C11 C12 C25 119.02(14)
C14 C13 C8 119.77(15)
C18 C13 C8 119.41(15)
C18 C13 C14 120.66(16)
C20 C19 C10 120.91(15)
C24 C19 C10 119.68(15)
C24 C19 C20 119.41(15)
C3 C2 C1 117.57(14)
C7 C2 C1 121.50(15)
C7 C2 C3 120.88(15)
N1 C8 C13 121.38(14)
C9 C8 N1 118.87(14)
C9 C8 C13 119.54(14)
F2 C1 N1 107.29(12)
F2 C1 C2 108.18(13)
F1 C1 F2 106.81(13)
F1 C1 N1 108.58(13)
F1 C1 C2 113.66(13)
C2 C1 N1 112.00(13)
C26 C25 C12 118.76(14)
C26 C25 C30 119.84(15)
C30 C25 C12 121.19(15)
C15 C14 C13 119.14(17)
C21 C20 C19 119.57(17)
F6 C32 S2 111.49(12)
F6 C32 F8 108.16(14)
F6 C32 F7 108.14(14)
F8 C32 S2 111.84(12)
F8 C32 F7 108.11(14)
F7 C32 S2 108.98(12)
C27 C26 C25 120.04(16)
C23 C24 C19 120.56(16)
C4 C3 C2 119.57(16)
C13 C18 C17 119.54(17)
C29 C30 C25 119.36(16)
C6 C7 C2 119.11(16)
C24 C23 C22 119.67(17)
F4 C31 S1 110.52(11)
F5 C31 S1 109.45(11)
F5 C31 F4 108.21(14)
F3 C31 S1 111.19(12)
F3 C31 F4 108.37(14)
F3 C31 F5 109.04(14)
C22 C21 C20 120.47(17)
C21 C22 C23 120.25(17)
C16 C17 C18 119.94(18)
C28 C29 C30 120.47(17)
C29 C28 C27 120.16(16)
C3 C4 C5 119.92(17)
C28 C27 C26 120.09(17)
C7 C6 C5 120.60(16)
C16 C15 C14 120.23(17)
C15 C16 C17 120.46(17)
C6 C5 C4 119.89(17)

loop_
_geom_bond_atom_site_label_1
_geom_bond_atom_site_label_2
_geom_bond_distance
S1 O2 1.4292(13)
S1 O1 1.4284(13)
S1 N2 1.5828(14)
S1 C31 1.8369(18)
S2 O3 1.4299(13)
S2 O4 1.4295(13)
S2 N2 1.5818(15)
S2 C32 1.8388(18)
F2 C1 1.3449(18)
F1 C1 1.3420(18)
F4 C31 1.334(2)
F6 C32 1.324(2)
F5 C31 1.327(2)
F3 C31 1.3223(19)
F8 C32 1.324(2)
F7 C32 1.333(2)
N1 C12 1.381(2)
N1 C8 1.380(2)
N1 C1 1.521(2)
C11 C10 1.396(2)
C11 C12 1.372(2)
C10 C9 1.393(2)
C10 C19 1.469(2)
C9 C8 1.377(2)
C12 C25 1.482(2)
C13 C8 1.482(2)
C13 C14 1.395(2)
C13 C18 1.388(2)
C19 C20 1.399(2)
C19 C24 1.395(2)
C2 C1 1.502(2)
C2 C3 1.389(2)
C2 C7 1.387(2)
C25 C26 1.395(2)
C25 C30 1.398(2)
C14 C15 1.389(3)
C20 C21 1.390(2)
C26 C27 1.387(2)
C24 C23 1.384(2)
C3 C4 1.384(2)
C18 C17 1.390(2)
C30 C29 1.393(2)
C7 C6 1.381(2)
C23 C22 1.390(3)
C21 C22 1.382(3)
C17 C16 1.385(3)
C29 C28 1.383(3)
C28 C27 1.385(3)
C4 C5 1.389(3)
C6 C5 1.389(3)
C15 C16 1.383(3)
